data_4135050
loop_
_publ_author_name
'Gransbury, Gemma K.'
'Livesay, Brooke N.'
'Janetzki, Jett T.'
'Hay, Moya A.'
'Gable, Robert W.'
'Shores, Matthew P.'
'Starikova, Alyona'
'Boskovic, Colette'

_publ_section_title
;
 Understanding the Origin of One- or Two-Step Valence Tautomeric
 Transitions in Bis(dioxolene)-Bridged Dinuclear Cobalt Complexes.
;
_journal_name_full 'Journal of the American Chemical Society'
_journal_paper_doi 10.1021/jacs.0c01073
_journal_year 2020
_chemical_formula_moiety 'C21 H20 Br4 O4, 2(C4 H10 O)'
_chemical_formula_sum 'C29 H40 Br4 O6'
_chemical_formula_weight 804.25
_chemical_name_systematic
;"3,3,3',3'-tetramethyl-1,1'-spirobi(indan)-4,4'-7,7'-tetrabromo-5,5'-6,6'
-tetraol diethyl ether solvate"
;
_space_group_crystal_system orthorhombic
_space_group_IT_number 60
_space_group_name_Hall '-P 2n 2ab'
_space_group_name_H-M_alt 'P b c n'
_atom_sites_solution_hydrogens geom
_atom_sites_solution_primary dual
_audit_creation_date 2019-01-11
_audit_creation_method
;
Olex2 1.2
(compiled 2018.05.29 svn.r3508 for OlexSys, GUI svn.r5506)
;
_cell_angle_alpha 90
_cell_angle_beta 90
_cell_angle_gamma 90
_cell_formula_units_Z 4
_cell_length_a 18.36149(17)
_cell_length_b 7.57018(7)
_cell_length_c 22.8673(2)
_cell_measurement_reflns_used 18165
_cell_measurement_temperature 130.00(10)
_cell_measurement_theta_max 76.9390
_cell_measurement_theta_min 3.0530
_cell_volume 3178.55(5)
_computing_cell_refinement
;
CrysAlisPro, Agilent Technologies,
Version 1.171.36.28 (release 01-02-2013 CrysAlis171 .NET)
(compiled Feb  1 2013,16:14:44)
;
_computing_data_collection
;
CrysAlisPro, Agilent Technologies,
Version 1.171.36.28 (release 01-02-2013 CrysAlis171 .NET)
(compiled Feb  1 2013,16:14:44)
;
_computing_data_reduction
;
CrysAlisPro, Agilent Technologies,
Version 1.171.36.28 (release 01-02-2013 CrysAlis171 .NET)
(compiled Feb  1 2013,16:14:44)
;
_computing_molecular_graphics 'Olex2 (Dolomanov et al., 2009)'
_computing_publication_material 'Olex2 (Dolomanov et al., 2009)'
_computing_structure_refinement 'ShelXL (Sheldrick, 2015)'
_computing_structure_solution 'ShelXT (Sheldrick, 2015)'
_diffrn_ambient_temperature 130.00(10)
_diffrn_detector_area_resol_mean 10.2273
_diffrn_measured_fraction_theta_full 1.000
_diffrn_measured_fraction_theta_max 0.995
_diffrn_measurement_details
;
#__ type_ start__ end____ width___ exp.time_
  1 omega  -39.00   33.00   1.0000    1.0000
omega____ theta____ kappa____ phi______ frames
    -      -40.8092   37.0000  120.0000 72

#__ type_ start__ end____ width___ exp.time_
  2 omega   -8.00   29.00   1.0000    1.0000
omega____ theta____ kappa____ phi______ frames
    -      -40.8092   37.0000  150.0000 37

#__ type_ start__ end____ width___ exp.time_
  3 omega  -36.00   16.00   1.0000    1.0000
omega____ theta____ kappa____ phi______ frames
    -      -40.8092   37.0000 -120.0000 52

#__ type_ start__ end____ width___ exp.time_
  4 omega  -37.00   73.00   1.0000    1.0000
omega____ theta____ kappa____ phi______ frames
    -       40.8092  -77.0000 -120.0000 110

#__ type_ start__ end____ width___ exp.time_
  5 omega   36.00   84.00   1.0000    1.0000
omega____ theta____ kappa____ phi______ frames
    -       40.8092 -125.0000 -180.0000 48

#__ type_ start__ end____ width___ exp.time_
  6 omega   42.00   94.00   1.0000    1.0000
omega____ theta____ kappa____ phi______ frames
    -      113.0000  -45.0000 -120.0000 52

#__ type_ start__ end____ width___ exp.time_
  7 omega  113.00  139.00   1.0000    1.0000
omega____ theta____ kappa____ phi______ frames
    -      113.0000  -77.0000  -90.0000 26

#__ type_ start__ end____ width___ exp.time_
  8 omega   84.00  115.00   1.0000    1.0000
omega____ theta____ kappa____ phi______ frames
    -      113.0000 -111.0000  -60.0000 31

#__ type_ start__ end____ width___ exp.time_
  9 omega   73.00  116.00   1.0000    1.0000
omega____ theta____ kappa____ phi______ frames
    -      113.0000 -111.0000 -150.0000 43

#__ type_ start__ end____ width___ exp.time_
 10 omega   54.00   96.00   1.0000    1.0000
omega____ theta____ kappa____ phi______ frames
    -      113.0000  -77.0000  -90.0000 42

#__ type_ start__ end____ width___ exp.time_
 11 omega   62.00  111.00   1.0000    1.0000
omega____ theta____ kappa____ phi______ frames
    -      113.0000 -111.0000    0.0000 49

#__ type_ start__ end____ width___ exp.time_
 12 omega   92.00  143.00   1.0000    1.0000
omega____ theta____ kappa____ phi______ frames
    -      113.0000  -61.0000   60.0000 51

#__ type_ start__ end____ width___ exp.time_
 13 omega  117.00  143.00   1.0000    1.0000
omega____ theta____ kappa____ phi______ frames
    -      113.0000  -61.0000  120.0000 26

#__ type_ start__ end____ width___ exp.time_
 14 omega   94.00  156.00   1.0000    1.0000
omega____ theta____ kappa____ phi______ frames
    -      113.0000   30.0000   90.0000 62

#__ type_ start__ end____ width___ exp.time_
 15 omega  139.00  172.00   1.0000    1.0000
omega____ theta____ kappa____ phi______ frames
    -      113.0000   77.0000    0.0000 33

#__ type_ start__ end____ width___ exp.time_
 16 omega  122.00  148.00   1.0000    1.0000
omega____ theta____ kappa____ phi______ frames
    -      113.0000  178.0000  -90.0000 26

#__ type_ start__ end____ width___ exp.time_
 17 omega   80.00  124.00   1.0000    1.0000
omega____ theta____ kappa____ phi______ frames
    -      113.0000   77.0000    0.0000 44

#__ type_ start__ end____ width___ exp.time_
 18 omega   88.00  138.00   1.0000    1.0000
omega____ theta____ kappa____ phi______ frames
    -      113.0000   61.0000   90.0000 50

#__ type_ start__ end____ width___ exp.time_
 19 omega   56.00   84.00   1.0000    1.0000
omega____ theta____ kappa____ phi______ frames
    -      113.0000  -30.0000   90.0000 28

#__ type_ start__ end____ width___ exp.time_
 20 omega   44.00   91.00   1.0000    1.0000
omega____ theta____ kappa____ phi______ frames
    -      113.0000  -45.0000   30.0000 47

#__ type_ start__ end____ width___ exp.time_
 21 omega   46.00  116.00   1.0000    1.0000
omega____ theta____ kappa____ phi______ frames
    -      113.0000 -111.0000  120.0000 70

#__ type_ start__ end____ width___ exp.time_
 22 omega   49.00  116.00   1.0000    1.0000
omega____ theta____ kappa____ phi______ frames
    -      113.0000 -111.0000   60.0000 67

#__ type_ start__ end____ width___ exp.time_
 23 omega   40.00   66.00   1.0000    1.0000
omega____ theta____ kappa____ phi______ frames
    -      113.0000  -61.0000  120.0000 26

#__ type_ start__ end____ width___ exp.time_
 24 omega   35.00   77.00   1.0000    1.0000
omega____ theta____ kappa____ phi______ frames
    -      113.0000 -111.0000  150.0000 42

#__ type_ start__ end____ width___ exp.time_
 25 omega   29.00   91.00   1.0000    1.0000
omega____ theta____ kappa____ phi______ frames
    -      113.0000  -94.0000   60.0000 62

#__ type_ start__ end____ width___ exp.time_
 26 omega   36.00   82.00   1.0000    1.0000
omega____ theta____ kappa____ phi______ frames
    -      113.0000  -94.0000  -90.0000 46

#__ type_ start__ end____ width___ exp.time_
 27 omega   36.00  115.00   1.0000    1.0000
omega____ theta____ kappa____ phi______ frames
    -      113.0000 -111.0000 -120.0000 79

#__ type_ start__ end____ width___ exp.time_
 28 omega   37.00   90.00   1.0000    1.0000
omega____ theta____ kappa____ phi______ frames
    -      113.0000  -30.0000  -90.0000 53

#__ type_ start__ end____ width___ exp.time_
 29 omega   59.00   88.00   1.0000    1.0000
omega____ theta____ kappa____ phi______ frames
    -      113.0000   15.0000 -150.0000 29

#__ type_ start__ end____ width___ exp.time_
 30 omega  125.00  177.00   1.0000    1.0000
omega____ theta____ kappa____ phi______ frames
    -      113.0000   15.0000 -150.0000 52

#__ type_ start__ end____ width___ exp.time_
 31 omega   54.00  175.00   1.0000    1.0000
omega____ theta____ kappa____ phi______ frames
    -      113.0000   15.0000  -30.0000 121

#__ type_ start__ end____ width___ exp.time_
 32 omega   58.00  100.00   1.0000    1.0000
omega____ theta____ kappa____ phi______ frames
    -      113.0000  178.0000  -90.0000 42

#__ type_ start__ end____ width___ exp.time_
 33 omega -120.00  -10.00   1.0000    1.0000
omega____ theta____ kappa____ phi______ frames
    -      -40.8092  -77.0000    0.0000 110
;
_diffrn_measurement_device_type 'SuperNova, Dual, Cu at zero, Atlas'
_diffrn_measurement_method '\w scans'
_diffrn_orient_matrix_UB_11 0.0021138000
_diffrn_orient_matrix_UB_12 -0.1395696000
_diffrn_orient_matrix_UB_13 -0.0490297000
_diffrn_orient_matrix_UB_21 -0.0648277000
_diffrn_orient_matrix_UB_22 0.0913686000
_diffrn_orient_matrix_UB_23 -0.0302845000
_diffrn_orient_matrix_UB_31 0.0532189000
_diffrn_orient_matrix_UB_32 0.1166962000
_diffrn_orient_matrix_UB_33 -0.0348443000
_diffrn_radiation_monochromator mirror
_diffrn_radiation_probe x-ray
_diffrn_radiation_type CuK\a
_diffrn_radiation_wavelength 1.54184
_diffrn_reflns_av_R_equivalents 0.0412
_diffrn_reflns_av_unetI/netI 0.0166
_diffrn_reflns_Laue_measured_fraction_full 1.000
_diffrn_reflns_Laue_measured_fraction_max 0.995
_diffrn_reflns_limit_h_max 23
_diffrn_reflns_limit_h_min -21
_diffrn_reflns_limit_k_max 9
_diffrn_reflns_limit_k_min -9
_diffrn_reflns_limit_l_max 28
_diffrn_reflns_limit_l_min -28
_diffrn_reflns_number 31230
_diffrn_reflns_point_group_measured_fraction_full 1.000
_diffrn_reflns_point_group_measured_fraction_max 0.995
_diffrn_reflns_theta_full 67.684
_diffrn_reflns_theta_max 77.127
_diffrn_reflns_theta_min 3.866
_diffrn_source 'SuperNova (Cu) X-ray Source'
_diffrn_source_type 'SuperNova (Cu) X-ray Source'
_exptl_absorpt_coefficient_mu 6.501
_exptl_absorpt_correction_T_max 0.589
_exptl_absorpt_correction_T_min 0.155
_exptl_absorpt_correction_type gaussian
_exptl_absorpt_process_details
;
CrysAlisPro, Agilent Technologies,
Version 1.171.36.28 (release 01-02-2013 CrysAlis171 .NET)
(compiled Feb  1 2013,16:14:44)
Numerical absorption correction based on gaussian integration over
			a multifaceted crystal model
;
_exptl_crystal_colour 'clear orange'
_exptl_crystal_colour_lustre clear
_exptl_crystal_colour_primary orange
_exptl_crystal_density_diffrn 1.681
_exptl_crystal_description plate
_exptl_crystal_F_000 1608
_exptl_crystal_recrystallization_method 'Recrystallised from diethyl ether/hexane'
_exptl_crystal_size_max 0.542
_exptl_crystal_size_mid 0.4338
_exptl_crystal_size_min 0.1222
_refine_diff_density_max 0.426
_refine_diff_density_min -0.352
_refine_diff_density_rms 0.069
_refine_ls_extinction_coef 0.00023(3)
_refine_ls_extinction_expression Fc^*^=kFc[1+0.001xFc^2^\l^3^/sin(2\q)]^-1/4^
_refine_ls_extinction_method 'SHELXL-2018/3 (Sheldrick 2018)'
_refine_ls_goodness_of_fit_ref 1.107
_refine_ls_hydrogen_treatment constr
_refine_ls_matrix_type full
_refine_ls_number_parameters 184
_refine_ls_number_reflns 3358
_refine_ls_number_restraints 0
_refine_ls_restrained_S_all 1.107
_refine_ls_R_factor_all 0.0231
_refine_ls_R_factor_gt 0.0227
_refine_ls_shift/su_max 0.002
_refine_ls_shift/su_mean 0.000
_refine_ls_structure_factor_coef Fsqd
_refine_ls_weighting_details 'w=1/[\s^2^(Fo^2^)+(0.0317P)^2^+2.1238P] where P=(Fo^2^+2Fc^2^)/3'
_refine_ls_weighting_scheme calc
_refine_ls_wR_factor_gt 0.0596
_refine_ls_wR_factor_ref 0.0600
_reflns_Friedel_coverage 0.000
_reflns_number_gt 3308
_reflns_number_total 3358
_reflns_threshold_expression 'I > 2\s(I)'
_cod_data_source_file ja0c01073_si_013.cif
_cod_data_source_block br4spiroh4-2et2o
_cod_original_cell_volume 3178.56(5)
_cod_database_code 4135050
_shelx_shelxl_version_number 2018/3
_chemical_oxdiff_formula 'C25 H30 O5 Br4'
_shelx_space_group_comment
;
The symmetry employed for this shelxl refinement is uniquely defined
by the following loop, which should always be used as a source of
symmetry information in preference to the above space-group names.
They are only intended as comments.
;
_reflns_odcompleteness_completeness 99.95
_reflns_odcompleteness_iscentric 1
_reflns_odcompleteness_theta 75.12
_olex2_refinement_description
;
1. Fixed Uiso
 At 1.2 times of:
  All C(H,H) groups
 At 1.5 times of:
  All C(H,H,H) groups, All O(H) groups
2.a Secondary CH2 refined with riding coordinates:
 C10(H10A,H10B), C1S(H1SA,H1SB), C3S(H3SA,H3SB)
2.b Idealised Me refined as rotating group:
 C8(H8A,H8B,H8C), C9(H9A,H9B,H9C), C4S(H4SA,H4SB,H4SC), C2S(H2SA,H2SB,H2SC)
2.c Idealised tetrahedral OH refined as rotating group:
 O1(H1), O2(H2)
;
_olex2_submission_special_instructions 'No special instructions were received'

loop_
_space_group_symop_operation_xyz
'x, y, z'
'-x+1/2, -y+1/2, z+1/2'
'-x, y, -z+1/2'
'x+1/2, -y+1/2, -z'
'-x, -y, -z'
'x-1/2, y-1/2, -z-1/2'
'x, -y, z-1/2'
'-x-1/2, y-1/2, z'

loop_
_atom_site_label
_atom_site_type_symbol
_atom_site_fract_x
_atom_site_fract_y
_atom_site_fract_z
_atom_site_U_iso_or_equiv
_atom_site_adp_type
_atom_site_occupancy
_atom_site_site_symmetry_order
_atom_site_calc_flag
_atom_site_refinement_flags_posn
_atom_site_refinement_flags_adp
_atom_site_refinement_flags_occupancy
_atom_site_disorder_assembly
_atom_site_disorder_group
Br1 Br 0.27729(2) 0.48806(2) 0.39678(2) 0.02035(8) Uani 1 1 d . . . . .
Br2 Br 0.58943(2) 0.15820(3) 0.30986(2) 0.02426(8) Uani 1 1 d . . . . .
O1 O 0.48603(7) 0.03888(17) 0.41043(6) 0.0216(3) Uani 1 1 d . . . . .
H1 H 0.530159 0.053117 0.418898 0.032 Uiso 1 1 calc GR . . . .
O2 O 0.35983(7) 0.17946(18) 0.44293(6) 0.0225(3) Uani 1 1 d . . . . .
H2 H 0.385575 0.099237 0.457652 0.034 Uiso 1 1 calc GR . . . .
O1S O 0.61848(7) 0.05646(18) 0.46111(6) 0.0231(3) Uani 1 1 d . . . . .
C3 C 0.36459(9) 0.3915(2) 0.36578(7) 0.0175(3) Uani 1 1 d . . . . .
C5 C 0.46720(9) 0.3953(2) 0.30042(7) 0.0164(3) Uani 1 1 d . . . . .
C1 C 0.46203(9) 0.1802(2) 0.37866(7) 0.0177(3) Uani 1 1 d . . . . .
C6 C 0.49788(9) 0.2549(2) 0.33124(8) 0.0175(3) Uani 1 1 d . . . . .
C4 C 0.39999(10) 0.4639(2) 0.31772(7) 0.0167(3) Uani 1 1 d . . . . .
C7 C 0.37865(10) 0.6238(2) 0.28059(8) 0.0193(3) Uani 1 1 d . . . . .
C2 C 0.39481(10) 0.2495(2) 0.39586(7) 0.0177(3) Uani 1 1 d . . . . .
C10 C 0.43380(10) 0.6109(2) 0.22951(7) 0.0198(3) Uani 1 1 d . . . . .
H10A H 0.450027 0.730529 0.217873 0.024 Uiso 1 1 calc R . . . .
H10B H 0.410536 0.554061 0.195279 0.024 Uiso 1 1 calc R . . . .
C11 C 0.500000 0.4998(3) 0.250000 0.0169(5) Uani 1 2 d S T P . .
C8 C 0.30090(11) 0.6179(3) 0.25586(9) 0.0275(4) Uani 1 1 d . . . . .
H8A H 0.292063 0.502151 0.238015 0.041 Uiso 1 1 calc GR . . . .
H8B H 0.295165 0.710405 0.226249 0.041 Uiso 1 1 calc GR . . . .
H8C H 0.265874 0.637282 0.287556 0.041 Uiso 1 1 calc GR . . . .
C9 C 0.39016(12) 0.7938(3) 0.31604(9) 0.0262(4) Uani 1 1 d . . . . .
H9A H 0.357274 0.794231 0.349786 0.039 Uiso 1 1 calc GR . . . .
H9B H 0.379849 0.896516 0.291284 0.039 Uiso 1 1 calc GR . . . .
H9C H 0.440721 0.799269 0.329654 0.039 Uiso 1 1 calc GR . . . .
C1S C 0.67791(11) -0.0393(3) 0.43498(9) 0.0326(4) Uani 1 1 d . . . . .
H1SA H 0.717610 -0.054815 0.463815 0.039 Uiso 1 1 calc R . . . .
H1SB H 0.697379 0.027305 0.401164 0.039 Uiso 1 1 calc R . . . .
C3S C 0.63959(12) 0.2319(3) 0.47838(10) 0.0328(5) Uani 1 1 d . . . . .
H3SA H 0.657820 0.297982 0.443996 0.039 Uiso 1 1 calc R . . . .
H3SB H 0.679192 0.225661 0.507685 0.039 Uiso 1 1 calc R . . . .
C4S C 0.57480(14) 0.3255(3) 0.50403(11) 0.0385(5) Uani 1 1 d . . . . .
H4SA H 0.536635 0.336041 0.474281 0.058 Uiso 1 1 calc GR . . . .
H4SB H 0.589354 0.443520 0.517173 0.058 Uiso 1 1 calc GR . . . .
H4SC H 0.556184 0.257793 0.537371 0.058 Uiso 1 1 calc GR . . . .
C2S C 0.65053(14) -0.2161(3) 0.41528(10) 0.0417(6) Uani 1 1 d . . . . .
H2SA H 0.609109 -0.199755 0.388806 0.062 Uiso 1 1 calc GR . . . .
H2SB H 0.635041 -0.284953 0.449374 0.062 Uiso 1 1 calc GR . . . .
H2SC H 0.689544 -0.279127 0.394797 0.062 Uiso 1 1 calc GR . . . .

loop_
_atom_site_aniso_label
_atom_site_aniso_U_11
_atom_site_aniso_U_22
_atom_site_aniso_U_33
_atom_site_aniso_U_23
_atom_site_aniso_U_13
_atom_site_aniso_U_12
Br1 0.01670(11) 0.02323(12) 0.02114(11) 0.00039(6) 0.00291(6) 0.00028(6)
Br2 0.02325(12) 0.02724(12) 0.02229(11) 0.00370(7) 0.00289(7) 0.00851(7)
O1 0.0207(6) 0.0201(6) 0.0241(6) 0.0064(5) -0.0044(5) -0.0011(5)
O2 0.0196(6) 0.0280(7) 0.0200(6) 0.0083(5) 0.0007(5) -0.0011(5)
O1S 0.0196(6) 0.0243(6) 0.0253(6) 0.0011(5) -0.0015(5) 0.0007(5)
C3 0.0160(8) 0.0188(8) 0.0176(7) -0.0016(6) 0.0001(6) -0.0007(6)
C5 0.0186(8) 0.0161(7) 0.0145(7) -0.0005(6) -0.0003(6) -0.0012(6)
C1 0.0193(8) 0.0166(8) 0.0173(8) 0.0001(6) -0.0049(6) -0.0007(6)
C6 0.0156(8) 0.0185(8) 0.0186(8) -0.0025(6) -0.0016(6) 0.0020(6)
C4 0.0185(8) 0.0154(8) 0.0161(8) -0.0021(6) -0.0011(6) -0.0003(6)
C7 0.0212(8) 0.0174(8) 0.0193(8) 0.0024(6) 0.0026(7) 0.0023(6)
C2 0.0175(8) 0.0192(8) 0.0164(8) 0.0007(6) -0.0012(6) -0.0039(7)
C10 0.0219(8) 0.0194(8) 0.0180(8) 0.0021(6) 0.0016(7) 0.0022(7)
C11 0.0199(12) 0.0163(11) 0.0146(10) 0.000 0.0021(9) 0.000
C8 0.0218(9) 0.0344(10) 0.0262(9) 0.0081(8) -0.0009(7) 0.0050(8)
C9 0.0325(10) 0.0178(8) 0.0284(10) -0.0012(7) 0.0090(8) 0.0018(8)
C1S 0.0236(9) 0.0493(12) 0.0251(10) 0.0062(9) 0.0018(8) 0.0106(9)
C3S 0.0303(10) 0.0283(10) 0.0399(11) 0.0026(9) -0.0113(9) -0.0084(8)
C4S 0.0464(13) 0.0255(10) 0.0435(13) -0.0061(9) -0.0137(11) 0.0018(9)
C2S 0.0536(15) 0.0422(13) 0.0292(10) -0.0059(9) -0.0030(10) 0.0226(11)

loop_
_atom_type_symbol
_atom_type_description
_atom_type_scat_dispersion_real
_atom_type_scat_dispersion_imag
_atom_type_scat_source
C C 0.0181 0.0091 'International Tables Vol C Tables 4.2.6.8 and 6.1.1.4'
H H 0.0000 0.0000 'International Tables Vol C Tables 4.2.6.8 and 6.1.1.4'
Br Br -0.6763 1.2805 'International Tables Vol C Tables 4.2.6.8 and 6.1.1.4'
O O 0.0492 0.0322 'International Tables Vol C Tables 4.2.6.8 and 6.1.1.4'

loop_
_exptl_crystal_face_index_h
_exptl_crystal_face_index_k
_exptl_crystal_face_index_l
_exptl_crystal_face_perp_dist
_exptl_oxdiff_crystal_face_indexfrac_h
_exptl_oxdiff_crystal_face_indexfrac_k
_exptl_oxdiff_crystal_face_indexfrac_l
_exptl_oxdiff_crystal_face_x
_exptl_oxdiff_crystal_face_y
_exptl_oxdiff_crystal_face_z
11 0 -6 0.1938 10.7943 -0.2726 -6.2527 0.3674 -0.5353 0.7605
7 3 -8 0.2502 6.9370 3.1053 -7.6140 -0.0454 0.0646 0.9969
-3 5 -3 0.2040 -2.8482 4.6387 -3.3557 -0.4889 0.7101 0.5067
-11 0 6 0.2206 -10.8107 0.3596 6.1673 -0.3754 0.5469 -0.7483
-1 -5 5 0.1500 -0.6672 -4.5674 5.4112 0.3708 -0.5379 -0.7571
0 0 15 0.0740 0.3903 0.4771 14.7698 -0.7899 -0.4290 -0.4382
-9 -3 1 0.2702 -8.6216 -3.3749 1.0788 0.3999 0.2179 -0.8903
1 0 -15 0.0265 0.7034 -0.0471 -14.8235 0.7349 0.3990 0.5484
-1 2 13 0.1134 -0.6463 2.0687 13.4403 -0.9491 -0.1761 -0.2613
-4 0 14 0.1194 -4.0749 0.2542 13.9372 -0.7274 -0.1347 -0.6728
8 0 11 0.1660 8.3730 0.1459 10.5496 -0.5199 -0.8490 0.0950
3 -1 14 0.1159 3.0100 -0.9882 14.0525 -0.5447 -0.7110 -0.4448
-6 0 -13 0.1302 -6.0071 0.0936 -12.8159 0.6026 0.7861 0.1378
-3 4 5 0.2089 -2.7903 4.4307 5.3755 -0.8879 0.4229 0.1812

loop_
_geom_angle_atom_site_label_1
_geom_angle_atom_site_label_2
_geom_angle_atom_site_label_3
_geom_angle
_geom_angle_site_symmetry_1
_geom_angle_site_symmetry_3
_geom_angle_publ_flag
C1 O1 H1 109.5 . . ?
C2 O2 H2 109.5 . . ?
C3S O1S C1S 111.99(16) . . ?
C4 C3 Br1 122.55(13) . . ?
C4 C3 C2 120.61(16) . . ?
C2 C3 Br1 116.71(13) . . ?
C6 C5 C4 119.85(16) . . ?
C6 C5 C11 128.25(15) . . ?
C4 C5 C11 111.76(14) . . ?
O1 C1 C6 125.54(16) . . ?
O1 C1 C2 115.43(15) . . ?
C6 C1 C2 119.02(16) . . ?
C5 C6 Br2 121.46(13) . . ?
C1 C6 Br2 117.63(13) . . ?
C1 C6 C5 120.91(16) . . ?
C3 C4 C5 119.38(16) . . ?
C3 C4 C7 129.16(16) . . ?
C5 C4 C7 111.33(15) . . ?
C4 C7 C10 101.60(14) . . ?
C4 C7 C8 114.78(15) . . ?
C4 C7 C9 109.58(15) . . ?
C8 C7 C10 109.16(15) . . ?
C9 C7 C10 111.16(15) . . ?
C9 C7 C8 110.29(16) . . ?
O2 C2 C3 120.25(16) . . ?
O2 C2 C1 119.52(16) . . ?
C3 C2 C1 120.22(16) . . ?
C7 C10 H10A 110.0 . . ?
C7 C10 H10B 110.0 . . ?
C7 C10 C11 108.60(12) . . ?
H10A C10 H10B 108.4 . . ?
C11 C10 H10A 110.0 . . ?
C11 C10 H10B 110.0 . . ?
C5 C11 C5 117.38(19) 3_655 . ?
C5 C11 C10 111.29(9) 3_655 . ?
C5 C11 C10 111.29(9) . 3_655 ?
C5 C11 C10 101.57(9) 3_655 3_655 ?
C5 C11 C10 101.57(9) . . ?
C10 C11 C10 114.3(2) 3_655 . ?
C7 C8 H8A 109.5 . . ?
C7 C8 H8B 109.5 . . ?
C7 C8 H8C 109.5 . . ?
H8A C8 H8B 109.5 . . ?
H8A C8 H8C 109.5 . . ?
H8B C8 H8C 109.5 . . ?
C7 C9 H9A 109.5 . . ?
C7 C9 H9B 109.5 . . ?
C7 C9 H9C 109.5 . . ?
H9A C9 H9B 109.5 . . ?
H9A C9 H9C 109.5 . . ?
H9B C9 H9C 109.5 . . ?
O1S C1S H1SA 110.0 . . ?
O1S C1S H1SB 110.0 . . ?
O1S C1S C2S 108.67(18) . . ?
H1SA C1S H1SB 108.3 . . ?
C2S C1S H1SA 110.0 . . ?
C2S C1S H1SB 110.0 . . ?
O1S C3S H3SA 109.8 . . ?
O1S C3S H3SB 109.8 . . ?
O1S C3S C4S 109.18(17) . . ?
H3SA C3S H3SB 108.3 . . ?
C4S C3S H3SA 109.8 . . ?
C4S C3S H3SB 109.8 . . ?
C3S C4S H4SA 109.5 . . ?
C3S C4S H4SB 109.5 . . ?
C3S C4S H4SC 109.5 . . ?
H4SA C4S H4SB 109.5 . . ?
H4SA C4S H4SC 109.5 . . ?
H4SB C4S H4SC 109.5 . . ?
C1S C2S H2SA 109.5 . . ?
C1S C2S H2SB 109.5 . . ?
C1S C2S H2SC 109.5 . . ?
H2SA C2S H2SB 109.5 . . ?
H2SA C2S H2SC 109.5 . . ?
H2SB C2S H2SC 109.5 . . ?

loop_
_geom_bond_atom_site_label_1
_geom_bond_atom_site_label_2
_geom_bond_distance
_geom_bond_site_symmetry_2
_geom_bond_publ_flag
Br1 C3 1.8991(17) . ?
Br2 C6 1.8975(17) . ?
O1 H1 0.8400 . ?
O1 C1 1.366(2) . ?
O2 H2 0.8400 . ?
O2 C2 1.361(2) . ?
O1S C1S 1.440(2) . ?
O1S C3S 1.439(2) . ?
C3 C4 1.390(2) . ?
C3 C2 1.391(2) . ?
C5 C6 1.394(2) . ?
C5 C4 1.396(2) . ?
C5 C11 1.523(2) . ?
C1 C6 1.389(2) . ?
C1 C2 1.398(2) . ?
C4 C7 1.530(2) . ?
C7 C10 1.549(2) . ?
C7 C8 1.536(3) . ?
C7 C9 1.536(3) . ?
C10 H10A 0.9900 . ?
C10 H10B 0.9900 . ?
C10 C11 1.551(2) . ?
C8 H8A 0.9800 . ?
C8 H8B 0.9800 . ?
C8 H8C 0.9800 . ?
C9 H9A 0.9800 . ?
C9 H9B 0.9800 . ?
C9 H9C 0.9800 . ?
C1S H1SA 0.9900 . ?
C1S H1SB 0.9900 . ?
C1S C2S 1.499(4) . ?
C3S H3SA 0.9900 . ?
C3S H3SB 0.9900 . ?
C3S C4S 1.504(3) . ?
C4S H4SA 0.9800 . ?
C4S H4SB 0.9800 . ?
C4S H4SC 0.9800 . ?
C2S H2SA 0.9800 . ?
C2S H2SB 0.9800 . ?
C2S H2SC 0.9800 . ?

loop_
_geom_torsion_atom_site_label_1
_geom_torsion_atom_site_label_2
_geom_torsion_atom_site_label_3
_geom_torsion_atom_site_label_4
_geom_torsion
_geom_torsion_site_symmetry_1
_geom_torsion_site_symmetry_2
_geom_torsion_site_symmetry_3
_geom_torsion_site_symmetry_4
_geom_torsion_publ_flag
Br1 C3 C4 C5 174.49(13) . . . . ?
Br1 C3 C4 C7 -0.9(3) . . . . ?
Br1 C3 C2 O2 3.9(2) . . . . ?
Br1 C3 C2 C1 -174.81(13) . . . . ?
O1 C1 C6 Br2 -2.1(2) . . . . ?
O1 C1 C6 C5 177.59(16) . . . . ?
O1 C1 C2 O2 2.5(2) . . . . ?
O1 C1 C2 C3 -178.78(15) . . . . ?
C3 C4 C7 C10 -171.03(17) . . . . ?
C3 C4 C7 C8 -53.4(2) . . . . ?
C3 C4 C7 C9 71.3(2) . . . . ?
C5 C4 C7 C10 13.28(19) . . . . ?
C5 C4 C7 C8 130.91(16) . . . . ?
C5 C4 C7 C9 -104.37(17) . . . . ?
C6 C5 C4 C3 0.3(2) . . . . ?
C6 C5 C4 C7 176.43(15) . . . . ?
C6 C5 C11 C5 48.96(15) . . . 3_655 ?
C6 C5 C11 C10 -67.4(2) . . . 3_655 ?
C6 C5 C11 C10 170.52(17) . . . . ?
C6 C1 C2 O2 -178.79(15) . . . . ?
C6 C1 C2 C3 -0.1(3) . . . . ?
C4 C3 C2 O2 179.93(16) . . . . ?
C4 C3 C2 C1 1.2(3) . . . . ?
C4 C5 C6 Br2 -179.49(13) . . . . ?
C4 C5 C6 C1 0.9(3) . . . . ?
C4 C5 C11 C5 -135.39(15) . . . 3_655 ?
C4 C5 C11 C10 -13.82(18) . . . . ?
C4 C5 C11 C10 108.24(16) . . . 3_655 ?
C4 C7 C10 C11 -21.83(18) . . . . ?
C7 C10 C11 C5 147.73(14) . . . 3_655 ?
C7 C10 C11 C5 22.03(18) . . . . ?
C7 C10 C11 C10 -97.92(13) . . . 3_655 ?
C2 C3 C4 C5 -1.3(3) . . . . ?
C2 C3 C4 C7 -176.71(17) . . . . ?
C2 C1 C6 Br2 179.38(12) . . . . ?
C2 C1 C6 C5 -1.0(3) . . . . ?
C11 C5 C6 Br2 -4.1(2) . . . . ?
C11 C5 C6 C1 176.24(16) . . . . ?
C11 C5 C4 C3 -175.80(14) . . . . ?
C11 C5 C4 C7 0.37(19) . . . . ?
C8 C7 C10 C11 -143.45(15) . . . . ?
C9 C7 C10 C11 94.67(18) . . . . ?
C1S O1S C3S C4S 178.79(17) . . . . ?
C3S O1S C1S C2S -176.89(17) . . . . ?
